data_7715447
loop_
_publ_author_name
'Jhariat, Pampa'
'Kareem, Abdul'
'Kumari, Priyanka'
'Sarfudeen, Shafeeq'
'Panda, Premchand'
'Senthilkumar, Sellappan'
'Panda, Tamas'

_publ_section_title
;
 A series of isostructural metal-organic frameworks for an enhanced
 electro-catalytic oxygen evolution reaction.
;
_journal_issue 15
_journal_name_full 'Dalton transactions (Cambridge, England : 2003)'
_journal_page_first 6568
_journal_page_last 6574
_journal_paper_doi 10.1039/d4dt00210e
_journal_volume 53
_journal_year 2024
_chemical_absolute_configuration ad
_chemical_formula_moiety 'C30 H14 Cd2 N9 O12, 2(C2 H6 O)'
_chemical_formula_sum 'C34 H26 Cd2 N9 O14'
_chemical_formula_weight 1009.46
_chemical_name_common Cd-5TIA-X
_space_group_crystal_system orthorhombic
_space_group_IT_number 36
_space_group_name_Hall 'C 2c -2'
_space_group_name_H-M_alt 'C m c 21'
_atom_sites_solution_hydrogens geom
_atom_sites_solution_primary direct
_atom_sites_solution_secondary difmap
_audit_creation_date 2020-04-23
_audit_creation_method
;
  Olex2 1.2-ac2
  (compiled Nov  7 2012 10:34:12, GUI svn.r4372)
;
_audit_update_record
;
2024-03-01 deposited with the CCDC.	2024-03-05 downloaded from the CCDC.
;
_cell_angle_alpha 90.00
_cell_angle_beta 90.00
_cell_angle_gamma 90.00
_cell_formula_units_Z 4
_cell_length_a 29.4455(8)
_cell_length_b 11.1947(3)
_cell_length_c 14.2083(3)
_cell_measurement_reflns_used 3228
_cell_measurement_temperature 293(2)
_cell_measurement_theta_max 29.0723
_cell_measurement_theta_min 3.1041
_cell_volume 4683.5(2)
_computing_cell_refinement
;
CrysAlisPro, Agilent Technologies,
Version 1.171.35.21 (release 20-01-2012 CrysAlis171 .NET)
(compiled Jan 23 2012,18:06:46)
;
_computing_data_collection
;
CrysAlisPro, Agilent Technologies,
Version 1.171.35.21 (release 20-01-2012 CrysAlis171 .NET)
(compiled Jan 23 2012,18:06:46)
;
_computing_data_reduction
;
CrysAlisPro, Agilent Technologies,
Version 1.171.35.21 (release 20-01-2012 CrysAlis171 .NET)
(compiled Jan 23 2012,18:06:46)
;
_computing_molecular_graphics
;
O. V. Dolomanov, L. J. Bourhis, R. J. Gildea, J. A. K. Howard and H. Puschmann,
OLEX2: a complete structure solution, refinement and analysis program.
J. Appl. Cryst. (2009). 42, 339-341.
;
_computing_publication_material
;
O. V. Dolomanov, L. J. Bourhis, R. J. Gildea, J. A. K. Howard and H. Puschmann,
OLEX2: a complete structure solution, refinement and analysis program.
J. Appl. Cryst. (2009). 42, 339-341.
;
_computing_structure_refinement
;
SHELXL, G.M. Sheldrick, Acta Cryst.
(2008). A64, 112-122
;
_computing_structure_solution
;
SHELXS, G.M. Sheldrick, Acta Cryst.
(2008). A64, 112-122
;
_diffrn_ambient_temperature 293(2)
_diffrn_detector_area_resol_mean 16.1640
_diffrn_measured_fraction_theta_full 0.990
_diffrn_measured_fraction_theta_max 0.990
_diffrn_measurement_details
;
#__ type_ start__ end____ width___ exp.time_
  1 omega  -18.00   83.00   1.0000  100.0000
omega____ theta____ kappa____ phi______ frames
    -       18.5831   19.0000  150.0000 101

#__ type_ start__ end____ width___ exp.time_
  2 omega   43.00   87.00   1.0000  100.0000
omega____ theta____ kappa____ phi______ frames
    -       18.5831 -146.0000   26.0000 44
;
_diffrn_measurement_device_type 'SuperNova, Dual, Cu at zero, Eos'
_diffrn_measurement_method '\w scans'
_diffrn_orient_matrix_UB_11 -0.0154781000
_diffrn_orient_matrix_UB_12 -0.0438916000
_diffrn_orient_matrix_UB_13 0.0165691000
_diffrn_orient_matrix_UB_21 0.0183844000
_diffrn_orient_matrix_UB_22 -0.0390367000
_diffrn_orient_matrix_UB_23 0.0095207000
_diffrn_orient_matrix_UB_31 0.0017458000
_diffrn_orient_matrix_UB_32 0.0238193000
_diffrn_orient_matrix_UB_33 0.0460821000
_diffrn_radiation_monochromator mirror
_diffrn_radiation_type 'Mo K\a'
_diffrn_radiation_wavelength 0.7107
_diffrn_reflns_av_R_equivalents 0.0218
_diffrn_reflns_av_unetI/netI 0.0437
_diffrn_reflns_limit_h_max 40
_diffrn_reflns_limit_h_min -36
_diffrn_reflns_limit_k_max 15
_diffrn_reflns_limit_k_min -8
_diffrn_reflns_limit_l_max 19
_diffrn_reflns_limit_l_min -17
_diffrn_reflns_number 6781
_diffrn_reflns_theta_full 29.14
_diffrn_reflns_theta_max 29.14
_diffrn_reflns_theta_min 3.11
_diffrn_source 'SuperNova (Mo) X-ray Source'
_exptl_absorpt_coefficient_mu 0.974
_exptl_absorpt_correction_T_max 0.847
_exptl_absorpt_correction_T_min 0.755
_exptl_absorpt_correction_type empirical
_exptl_absorpt_process_details
;
CrysAlisPro, Agilent Technologies,
Version 1.171.35.21 (release 20-01-2012 CrysAlis171 .NET)
(compiled Jan 23 2012,18:06:46)
Empirical absorption correction using spherical harmonics,
 implemented in SCALE3 ABSPACK scaling algorithm.
;
_exptl_crystal_colour Colorless
_exptl_crystal_density_diffrn 1.432
_exptl_crystal_density_method 'not measured'
_exptl_crystal_description Plate
_exptl_crystal_F_000 2004.0
_exptl_crystal_size_max 0.30
_exptl_crystal_size_mid 0.24
_exptl_crystal_size_min 0.17
_refine_diff_density_max 0.929
_refine_diff_density_min -0.491
_refine_diff_density_rms 0.131
_refine_ls_abs_structure_details 'Flack H D (1983), Acta Cryst. A39, 876-881'
_refine_ls_abs_structure_Flack -0.03(5)
_refine_ls_extinction_method none
_refine_ls_goodness_of_fit_ref 1.097
_refine_ls_hydrogen_treatment mixed
_refine_ls_matrix_type full
_refine_ls_number_parameters 270
_refine_ls_number_reflns 6434
_refine_ls_number_restraints 1
_refine_ls_restrained_S_all 1.097
_refine_ls_R_factor_all 0.0554
_refine_ls_R_factor_gt 0.0460
_refine_ls_shift/su_max 0.084
_refine_ls_shift/su_mean 0.001
_refine_ls_structure_factor_coef Fsqd
_refine_ls_weighting_details 'calc w=1/[\s^2^(Fo^2^)+(0.0753P)^2^+5.5710P] where P=(Fo^2^+2Fc^2^)/3'
_refine_ls_weighting_scheme calc
_refine_ls_wR_factor_gt 0.1293
_refine_ls_wR_factor_ref 0.1381
_reflns_number_gt 4021
_reflns_number_total 6434
_reflns_threshold_expression >2sigma(I)
_cod_data_source_file d4dt00210e2.cif
_cod_data_source_block 23_1_23CdTIA
_cod_depositor_comments 'Adding full bibliography for 7715445--7715447.cif.'
_cod_database_code 7715447
_reflns_odcompleteness_completeness 99.63
_reflns_odcompleteness_iscentric 1
_reflns_odcompleteness_theta 26.32
_olex2_refinement_description
;
1. Fixed Uiso
 At 1.2 times of:
  H10 of C10, {H14B,H14A} of C14, H2 of C2, {H7A,H7B} of C7, H3 of C3, H21 of
  C21, H4 of C4, H1 of C1
 At 1.5 times of:
  H4A of O4, {H15A,H15B,H15C} of C15
2.a Secondary CH2 refined with riding coordinates:
 C7(H7A,H7B), C14(H14B,H14A)
2.b Aromatic/amide H refined with riding coordinates:
 C3(H3), C4(H4), C21(H21), C1(H1), C2(H2), C10(H10)
2.c Idealised Me refined as rotating group:
 C15(H15A,H15B,H15C)
2.d Idealised tetrahedral OH refined as rotating group:
 O4(H4A)
;

loop_
_space_group_symop_id
_space_group_symop_operation_xyz
1 'x, y, z'
2 '-x, -y, z+1/2'
3 '-x, y, z'
4 'x, -y, z+1/2'
5 'x+1/2, y+1/2, z'
6 '-x+1/2, -y+1/2, z+1/2'
7 '-x+1/2, y+1/2, z'
8 'x+1/2, -y+1/2, z+1/2'

loop_
_atom_site_label
_atom_site_type_symbol
_atom_site_fract_x
_atom_site_fract_y
_atom_site_fract_z
_atom_site_U_iso_or_equiv
_atom_site_adp_type
_atom_site_occupancy
_atom_site_symmetry_multiplicity
_atom_site_calc_flag
_atom_site_refinement_flags
_atom_site_disorder_assembly
_atom_site_disorder_group
Cd1 Cd 0.174827(12) 0.08848(3) 0.27766(6) 0.0289(5) Uani 1 1 d . . .
C3 C 0.2207(3) 0.6058(6) 0.5378(6) 0.0290(19) Uani 1 1 d . . .
H3 H 0.2282 0.6690 0.5773 0.035 Uiso 1 1 calc R . .
C4 C 0.2185(3) 0.3954(6) 0.5041(6) 0.0302(18) Uani 1 1 d . . .
H4 H 0.2239 0.3167 0.5216 0.036 Uiso 1 1 calc R . .
O5 O 0.17256(16) 0.3295(4) 0.2780(6) 0.0514(13) Uani 1 1 d . . .
C6 C 0.1974(2) 0.4181(5) 0.4214(5) 0.0339(15) Uani 1 1 d . . .
C8 C 0.1991(2) 0.6280(5) 0.4568(5) 0.0306(14) Uani 1 1 d . . .
N10 N 0.18591(19) 0.7480(5) 0.4347(4) 0.0321(12) Uani 1 1 d . . .
O12 O 0.1873(2) 0.2115(5) 0.3973(4) 0.0487(14) Uani 1 1 d . . .
C13 C 0.2400(2) 0.0349(6) 0.1496(4) 0.0370(15) Uani 1 1 d . . .
O15 O 0.2385(2) 0.1369(5) 0.1837(4) 0.0511(15) Uani 1 1 d . . .
C16 C 0.1847(2) 0.3141(6) 0.3592(5) 0.0361(16) Uani 1 1 d . . .
C21 C 0.1882(2) 0.5364(6) 0.3941(5) 0.0341(15) Uani 1 1 d . . .
H21 H 0.1751 0.5531 0.3360 0.041 Uiso 1 1 calc R . .
C22 C 0.2322(2) 0.4888(5) 0.5645(4) 0.0306(13) Uani 1 1 d . . .
O1 O 0.21465(19) -0.0500(5) 0.1795(4) 0.0511(14) Uani 1 1 d . . .
C1 C 0.1934(2) 0.8154(6) 0.3578(4) 0.0333(15) Uani 1 1 d . . .
H1 H 0.2091 0.7911 0.3043 0.040 Uiso 1 1 calc R . .
C2 C 0.1630(3) 0.8213(6) 0.4959(5) 0.0386(16) Uani 1 1 d . . .
H2 H 0.1537 0.7993 0.5560 0.046 Uiso 1 1 calc R . .
N13 N 0.17515(19) 0.9199(5) 0.3706(5) 0.0376(15) Uani 1 1 d . . .
N14 N 0.1561(2) 0.9246(5) 0.4587(4) 0.0408(14) Uani 1 1 d . . .
C5 C 0.0854(3) 0.0989(6) 0.2176(6) 0.0415(19) Uani 1 1 d . . .
O2 O 0.11967(18) 0.0780(5) 0.1674(4) 0.0508(15) Uani 1 1 d . . .
O3 O 0.0868(2) 0.1101(7) 0.3038(4) 0.062(2) Uani 1 1 d . . .
C7 C 0.0000 0.1095(10) 0.2155(8) 0.044(2) Uani 1 2 d S . .
H7A H 0.0000 0.0343 0.2494 0.052 Uiso 1 2 calc SR . .
H7B H 0.0000 0.1726 0.2623 0.052 Uiso 1 2 calc SR . .
C9 C 0.0415(2) 0.1168(7) 0.1662(5) 0.0424(17) Uani 1 1 d . . .
C10 C 0.0410(2) 0.1319(8) 0.0689(5) 0.0472(18) Uani 1 1 d . . .
H10 H 0.0682 0.1327 0.0357 0.057 Uiso 1 1 calc R . .
C11 C 0.0000 0.1458(11) 0.0211(6) 0.050(3) Uani 1 2 d S . .
N1 N 0.0000 0.1622(10) -0.0785(6) 0.056(3) Uani 1 2 d S . .
N2 N 0.0232(4) 0.1929(11) -0.2206(9) 0.125(4) Uani 1 1 d . . .
C12 C 0.0343(5) 0.163(2) -0.1388(8) 0.138(7) Uani 1 1 d . . .
C14 C 0.1278(3) 0.1535(7) 0.5608(6) 0.056(2) Uani 1 1 d . . .
H14B H 0.1495 0.1635 0.5100 0.067 Uiso 1 1 calc R . .
H14A H 0.1323 0.0744 0.5870 0.067 Uiso 1 1 calc R . .
O4 O 0.0833(5) 0.1594(13) 0.5225(9) 0.150(4) Uiso 1 1 d . . .
H4A H 0.0675 0.2037 0.5549 0.225 Uiso 1 1 calc R . .
C15 C 0.1382(5) 0.2434(14) 0.6352(8) 0.118(5) Uani 1 1 d . . .
H15A H 0.1374 0.3221 0.6084 0.177 Uiso 1 1 calc R . .
H15B H 0.1678 0.2282 0.6607 0.177 Uiso 1 1 calc R . .
H15C H 0.1159 0.2378 0.6844 0.177 Uiso 1 1 calc R . .

loop_
_atom_site_aniso_label
_atom_site_aniso_U_11
_atom_site_aniso_U_22
_atom_site_aniso_U_33
_atom_site_aniso_U_23
_atom_site_aniso_U_13
_atom_site_aniso_U_12
Cd1 0.0348(5) 0.0255(5) 0.0266(5) -0.0020(3) -0.0014(3) 0.00118(14)
C3 0.029(4) 0.021(3) 0.037(4) -0.008(3) 0.008(3) -0.005(3)
C4 0.032(5) 0.026(4) 0.033(4) 0.004(3) 0.003(3) 0.002(3)
O5 0.071(3) 0.044(3) 0.039(2) -0.016(4) -0.009(3) -0.004(2)
C6 0.042(4) 0.025(3) 0.035(3) -0.008(2) -0.006(3) 0.003(3)
C8 0.039(4) 0.018(3) 0.035(3) 0.003(2) 0.004(3) 0.001(2)
N10 0.043(3) 0.022(3) 0.031(3) -0.007(2) -0.002(2) 0.009(2)
O12 0.067(3) 0.030(3) 0.049(3) -0.011(2) -0.008(3) -0.003(2)
C13 0.042(4) 0.035(4) 0.034(3) 0.003(3) 0.007(3) 0.004(3)
O15 0.068(4) 0.035(3) 0.050(3) -0.009(2) 0.024(3) 0.001(2)
C16 0.033(3) 0.028(3) 0.048(4) -0.009(3) -0.008(3) 0.000(3)
C21 0.049(4) 0.026(3) 0.027(3) -0.005(3) -0.008(3) 0.004(3)
C22 0.031(3) 0.030(3) 0.031(3) 0.003(2) -0.006(3) -0.004(2)
O1 0.057(3) 0.045(3) 0.050(3) 0.005(2) 0.026(3) 0.002(3)
C1 0.043(4) 0.029(3) 0.028(3) 0.004(2) 0.002(3) 0.005(3)
C2 0.054(4) 0.028(3) 0.034(3) 0.001(3) 0.006(3) 0.005(3)
N13 0.045(4) 0.031(3) 0.036(3) 0.002(2) 0.001(2) 0.008(2)
N14 0.057(4) 0.028(3) 0.037(3) 0.002(2) 0.005(3) 0.007(3)
C5 0.032(4) 0.046(4) 0.047(5) 0.007(3) 0.000(4) -0.002(3)
O2 0.027(3) 0.084(4) 0.042(3) 0.004(2) 0.003(2) 0.002(2)
O3 0.041(3) 0.099(5) 0.045(4) -0.001(3) -0.010(3) 0.000(3)
C7 0.036(5) 0.054(6) 0.041(5) 0.002(5) 0.000 0.000
C9 0.025(3) 0.061(4) 0.041(4) 0.008(3) -0.004(3) 0.000(3)
C10 0.022(3) 0.079(5) 0.040(4) 0.002(4) 0.002(3) -0.003(3)
C11 0.054(7) 0.075(8) 0.021(4) 0.011(5) 0.000 0.000
N1 0.048(5) 0.085(8) 0.034(5) 0.006(4) 0.000 0.000
N2 0.125(8) 0.206(12) 0.045(3) 0.034(10) 0.008(7) -0.023(7)
C12 0.089(9) 0.28(2) 0.041(5) 0.038(9) 0.006(6) -0.019(12)
C14 0.072(6) 0.046(4) 0.050(4) 0.012(4) 0.019(4) 0.022(4)
C15 0.120(12) 0.176(14) 0.059(6) 0.007(8) 0.004(7) 0.063(11)

loop_
_atom_type_symbol
_atom_type_description
_atom_type_scat_dispersion_real
_atom_type_scat_dispersion_imag
_atom_type_scat_source
C C 0.0033 0.0016 'International Tables Vol C Tables 4.2.6.8 and 6.1.1.4'
H H 0.0000 0.0000 'International Tables Vol C Tables 4.2.6.8 and 6.1.1.4'
O O 0.0106 0.0060 'International Tables Vol C Tables 4.2.6.8 and 6.1.1.4'
Cd Cd -0.8075 1.2024 'International Tables Vol C Tables 4.2.6.8 and 6.1.1.4'
N N 0.0061 0.0033 'International Tables Vol C Tables 4.2.6.8 and 6.1.1.4'

loop_
_geom_angle_atom_site_label_1
_geom_angle_atom_site_label_2
_geom_angle_atom_site_label_3
_geom_angle
_geom_angle_site_symmetry_1
_geom_angle_site_symmetry_3
_geom_angle_publ_flag
O12 Cd1 C13 122.3(2) . . ?
O12 Cd1 O15 99.2(2) . . ?
O12 Cd1 O1 140.2(2) . . ?
O12 Cd1 N13 93.9(2) . 1_545 ?
O12 Cd1 O2 133.0(2) . . ?
O12 Cd1 O3 89.9(2) . . ?
O15 Cd1 C13 27.2(2) . . ?
O15 Cd1 O1 55.32(17) . . ?
O15 Cd1 O3 147.1(2) . . ?
O1 Cd1 C13 28.18(19) . . ?
O1 Cd1 O3 128.7(2) . . ?
N13 Cd1 C13 101.6(2) 1_545 . ?
N13 Cd1 O15 120.54(19) 1_545 . ?
N13 Cd1 O1 78.52(19) 1_545 . ?
N13 Cd1 O3 89.9(2) 1_545 . ?
O2 Cd1 C13 91.8(2) . . ?
O2 Cd1 O15 101.0(2) . . ?
O2 Cd1 O1 85.1(2) . . ?
O2 Cd1 N13 111.0(2) . 1_545 ?
O2 Cd1 O3 52.70(19) . . ?
O3 Cd1 C13 144.34(19) . . ?
C8 C3 H3 119.3 . . ?
C8 C3 C22 121.3(6) . . ?
C22 C3 H3 119.3 . . ?
C6 C4 H4 119.3 . . ?
C6 C4 C22 121.4(6) . . ?
C22 C4 H4 119.3 . . ?
C4 C6 C16 118.6(6) . . ?
C4 C6 C21 120.3(6) . . ?
C21 C6 C16 121.1(6) . . ?
C3 C8 N10 119.5(6) . . ?
C3 C8 C21 121.5(6) . . ?
C21 C8 N10 119.1(6) . . ?
C1 N10 C8 131.1(5) . . ?
C1 N10 C2 105.1(5) . . ?
C2 N10 C8 123.7(6) . . ?
C16 O12 Cd1 103.0(4) . . ?
O15 C13 Cd1 60.6(4) . . ?
O15 C13 C22 120.1(6) . 6_554 ?
O15 C13 O1 122.2(6) . . ?
C22 C13 Cd1 167.6(5) 6_554 . ?
O1 C13 Cd1 61.9(3) . . ?
O1 C13 C22 117.3(6) . 6_554 ?
C13 O15 Cd1 92.1(4) . . ?
O5 C16 C6 121.2(6) . . ?
O5 C16 O12 123.2(6) . . ?
O12 C16 C6 115.7(6) . . ?
C6 C21 H21 121.0 . . ?
C8 C21 C6 118.1(6) . . ?
C8 C21 H21 121.0 . . ?
C3 C22 C4 117.2(7) . . ?
C3 C22 C13 121.2(6) . 6 ?
C4 C22 C13 121.5(6) . 6 ?
C13 O1 Cd1 89.9(4) . . ?
N10 C1 H1 125.6 . . ?
N13 C1 N10 108.8(6) . . ?
N13 C1 H1 125.6 . . ?
N10 C2 H2 124.6 . . ?
N14 C2 N10 110.8(6) . . ?
N14 C2 H2 124.6 . . ?
C1 N13 Cd1 131.2(5) . 1_565 ?
C1 N13 N14 109.3(6) . . ?
N14 N13 Cd1 119.3(4) . 1_565 ?
C2 N14 N13 105.9(6) . . ?
O2 C5 C9 116.2(7) . . ?
O3 C5 O2 123.8(9) . . ?
O3 C5 C9 120.0(9) . . ?
C5 O2 Cd1 100.0(5) . . ?
C5 O3 Cd1 83.3(6) . . ?
H7A C7 H7B 106.9 . . ?
C9 C7 H7A 107.3 . . ?
C9 C7 H7A 107.3 3 . ?
C9 C7 H7B 107.3 . . ?
C9 C7 H7B 107.3 3 . ?
C9 C7 C9 120.0(9) 3 . ?
C7 C9 C5 119.9(7) . . ?
C10 C9 C5 120.5(7) . . ?
C10 C9 C7 119.5(7) . . ?
C9 C10 H10 119.8 . . ?
C9 C10 C11 120.3(6) . . ?
C11 C10 H10 119.8 . . ?
C10 C11 C10 120.1(8) . 3 ?
C10 C11 N1 119.8(4) 3 . ?
C10 C11 N1 119.8(4) . . ?
C12 N1 C11 130.0(6) . . ?
C12 N1 C11 130.0(6) 3 . ?
C12 N1 C12 99.3(13) 3 . ?
C12 N2 N2 105.0(9) . 3 ?
N1 C12 C12 40.3(6) . 3 ?
N2 C12 N1 114.0(14) . . ?
N2 C12 C12 75.0(9) . 3 ?
H14B C14 H14A 107.5 . . ?
O4 C14 H14B 108.4 . . ?
O4 C14 H14A 108.4 . . ?
O4 C14 C15 115.4(9) . . ?
C15 C14 H14B 108.4 . . ?
C15 C14 H14A 108.4 . . ?
C14 O4 H4A 109.5 . . ?
C14 C15 H15A 109.5 . . ?
C14 C15 H15B 109.5 . . ?
C14 C15 H15C 109.5 . . ?
H15A C15 H15B 109.5 . . ?
H15A C15 H15C 109.5 . . ?
H15B C15 H15C 109.5 . . ?

loop_
_geom_bond_atom_site_label_1
_geom_bond_atom_site_label_2
_geom_bond_distance
_geom_bond_site_symmetry_2
_geom_bond_publ_flag
Cd1 O12 2.218(5) . ?
Cd1 C13 2.711(7) . ?
Cd1 O15 2.364(5) . ?
Cd1 O1 2.392(5) . ?
Cd1 N13 2.303(6) 1_545 ?
Cd1 O2 2.259(5) . ?
Cd1 O3 2.629(7) . ?
C3 H3 0.9300 . ?
C3 C8 1.338(11) . ?
C3 C22 1.405(9) . ?
C4 H4 0.9300 . ?
C4 C6 1.353(11) . ?
C4 C22 1.411(10) . ?
O5 C16 1.220(10) . ?
C6 C16 1.509(9) . ?
C6 C21 1.406(9) . ?
C8 N10 1.433(8) . ?
C8 C21 1.397(9) . ?
N10 C1 1.346(8) . ?
N10 C2 1.373(9) . ?
O12 C16 1.273(9) . ?
C13 O15 1.242(9) . ?
C13 C22 1.484(8) 6_554 ?
C13 O1 1.280(9) . ?
C21 H21 0.9300 . ?
C22 C13 1.484(8) 6 ?
C1 H1 0.9300 . ?
C1 N13 1.300(8) . ?
C2 H2 0.9300 . ?
C2 N14 1.287(8) . ?
N13 Cd1 2.303(6) 1_565 ?
N13 N14 1.374(9) . ?
C5 O2 1.257(10) . ?
C5 O3 1.231(11) . ?
C5 C9 1.500(11) . ?
C7 H7A 0.9700 . ?
C7 H7B 0.9700 . ?
C7 C9 1.409(9) . ?
C7 C9 1.409(9) 3 ?
C9 C10 1.393(10) . ?
C10 H10 0.9300 . ?
C10 C11 1.394(8) . ?
C11 C10 1.394(8) 3 ?
C11 N1 1.427(12) . ?
N1 C12 1.324(14) . ?
N1 C12 1.324(14) 3 ?
N2 N2 1.37(2) 3 ?
N2 C12 1.252(17) . ?
C12 C12 2.02(3) 3 ?
C14 H14B 0.9700 . ?
C14 H14A 0.9700 . ?
C14 O4 1.422(14) . ?
C14 C15 1.491(16) . ?
O4 H4A 0.8200 . ?
C15 H15A 0.9600 . ?
C15 H15B 0.9600 . ?
C15 H15C 0.9600 . ?
